data_2215340
loop_
_publ_author_name
'Odaba\,so\(glu, Mustafa'
'B\"uy\"ukg\"ung\"or, Orhan'
'K. Sunil'
'B. Narayana'

_publ_section_title
;
 4-Fluorobenzaldehyde [(<i>E</i>)-4-fluorobenzylidene]hydrazone
;
_journal_coeditor_code AT2402
_journal_issue 10
_journal_name_full 'Acta Crystallographica Section E'
_journal_page_first o4145
_journal_page_last o4146
_journal_paper_doi 10.1107/S1600536807045989
_journal_volume 63
_journal_year 2007
_chemical_formula_iupac 'C14 H10 F2 N2'
_chemical_formula_moiety 'C14 H10 F2 N2'
_chemical_formula_sum 'C14 H10 F2 N2'
_chemical_formula_weight 244.24
_chemical_name_systematic
;
4-Fluorobenzaldehyde [(E)-4-fluorobenzylidene]hydrazone
;
_space_group_IT_number 14
_symmetry_cell_setting monoclinic
_symmetry_space_group_name_Hall '-P 2ybc'
_symmetry_space_group_name_H-M 'P 1 21/c 1'
_atom_sites_solution_hydrogens difmap
_atom_sites_solution_primary direct
_atom_sites_solution_secondary difmap
_audit_creation_method SHELXL-97
_cell_angle_alpha 90.00
_cell_angle_beta 93.17(4)
_cell_angle_gamma 90.00
_cell_formula_units_Z 2
_cell_length_a 3.8488(18)
_cell_length_b 13.629(5)
_cell_length_c 11.083(5)
_cell_measurement_reflns_used 2956
_cell_measurement_temperature 296
_cell_measurement_theta_max 27.82
_cell_measurement_theta_min 2.37
_cell_volume 580.5(4)
_computing_cell_refinement 'X-AREA (Stoe & Cie, 2002)'
_computing_data_collection 'X-AREA (Stoe & Cie, 2002)'
_computing_data_reduction 'X-RED32 (Stoe & Cie, 2002)'
_computing_molecular_graphics 'ORTEP-3 for Windows (Farrugia, 1997)'
_computing_publication_material 'WinGX (Farrugia, 1999)'
_computing_structure_refinement 'SHELXL97 (Sheldrick, 1997)'
_computing_structure_solution 'SHELXS97 (Sheldrick, 1997)'
_diffrn_ambient_temperature 296
_diffrn_detector_area_resol_mean 6.67
_diffrn_measured_fraction_theta_full 0.992
_diffrn_measured_fraction_theta_max 0.992
_diffrn_measurement_device_type 'Stoe IPDSII'
_diffrn_measurement_method \w
_diffrn_radiation_monochromator 'plane graphite'
_diffrn_radiation_type MoK\a
_diffrn_radiation_wavelength 0.71073
_diffrn_reflns_av_R_equivalents 0.0572
_diffrn_reflns_av_sigmaI/netI 0.0371
_diffrn_reflns_limit_h_max 4
_diffrn_reflns_limit_h_min -4
_diffrn_reflns_limit_k_max 16
_diffrn_reflns_limit_k_min -16
_diffrn_reflns_limit_l_max 13
_diffrn_reflns_limit_l_min -9
_diffrn_reflns_number 2956
_diffrn_reflns_theta_full 25.99
_diffrn_reflns_theta_max 25.99
_diffrn_reflns_theta_min 2.37
_diffrn_standards_decay_% <2
_diffrn_standards_number 0
_exptl_absorpt_coefficient_mu 0.107
_exptl_absorpt_correction_T_max 0.9830
_exptl_absorpt_correction_T_min 0.9571
_exptl_absorpt_correction_type integration
_exptl_absorpt_process_details '(X-RED32; Stoe & Cie, 2002)'
_exptl_crystal_colour 'light yellow'
_exptl_crystal_density_diffrn 1.397
_exptl_crystal_density_method 'not measured'
_exptl_crystal_description prism
_exptl_crystal_F_000 252
_exptl_crystal_size_max 0.640
_exptl_crystal_size_mid 0.423
_exptl_crystal_size_min 0.310
_refine_diff_density_max 0.154
_refine_diff_density_min -0.189
_refine_ls_extinction_coef 0.044(11)
_refine_ls_extinction_expression Fc^*^=kFc[1+0.001xFc^2^\l^3^/sin(2\q)]^-1/4^
_refine_ls_extinction_method 'SHELXL97 (Sheldrick, 1997)'
_refine_ls_goodness_of_fit_ref 1.028
_refine_ls_hydrogen_treatment refall
_refine_ls_matrix_type full
_refine_ls_number_parameters 103
_refine_ls_number_reflns 1136
_refine_ls_number_restraints 0
_refine_ls_restrained_S_all 1.028
_refine_ls_R_factor_all 0.0679
_refine_ls_R_factor_gt 0.0489
_refine_ls_shift/su_max 0.000
_refine_ls_shift/su_mean 0.000
_refine_ls_structure_factor_coef Fsqd
_refine_ls_weighting_details 'calc w=1/[\s^2^(Fo^2^)+(0.0881P)^2^] where P=(Fo^2^+2Fc^2^)/3'
_refine_ls_weighting_scheme calc
_refine_ls_wR_factor_gt 0.1298
_refine_ls_wR_factor_ref 0.1427
_reflns_number_gt 804
_reflns_number_total 1136
_reflns_threshold_expression I>2\s(I)
_cod_data_source_file at2402.cif
_cod_data_source_block I
_cod_original_sg_symbol_H-M 'P 21/c'
_cod_database_code 2215340
_cod_database_fobs_code 2215340

loop_
_symmetry_equiv_pos_as_xyz
'x, y, z'
'-x, y+1/2, -z+1/2'
'-x, -y, -z'
'x, -y-1/2, z-1/2'

loop_
_atom_site_type_symbol
_atom_site_label
_atom_site_fract_x
_atom_site_fract_y
_atom_site_fract_z
_atom_site_U_iso_or_equiv
_atom_site_adp_type
_atom_site_calc_flag
_atom_site_occupancy
C C1 0.6680(5) 0.41276(12) 0.59066(17) 0.0559(5) Uani d 1
C C2 0.7183(4) 0.30733(12) 0.60689(16) 0.0499(5) Uani d 1
C C3 0.6028(5) 0.24038(13) 0.51855(18) 0.0561(5) Uani d 1
C C4 0.6501(5) 0.14112(12) 0.53589(19) 0.0620(5) Uani d 1
C C5 0.8109(5) 0.10995(12) 0.64283(18) 0.0605(5) Uani d 1
C C6 0.9276(5) 0.17279(14) 0.73247(19) 0.0618(5) Uani d 1
C C7 0.8812(5) 0.27196(13) 0.71346(18) 0.0587(5) Uani d 1
N N1 0.5085(4) 0.44837(9) 0.49769(14) 0.0590(5) Uani d 1
F F1 0.8551(4) 0.01213(8) 0.65970(13) 0.0915(6) Uani d 1
H H1 0.775(5) 0.4584(15) 0.658(2) 0.073(6) Uiso d 1
H H3 0.485(5) 0.2631(13) 0.445(2) 0.060(5) Uiso d 1
H H4 0.577(6) 0.0952(18) 0.476(2) 0.091(7) Uiso d 1
H H6 1.027(6) 0.1472(15) 0.804(2) 0.083(7) Uiso d 1
H H7 0.965(6) 0.3201(19) 0.776(2) 0.090(7) Uiso d 1

loop_
_atom_site_aniso_label
_atom_site_aniso_U_11
_atom_site_aniso_U_22
_atom_site_aniso_U_33
_atom_site_aniso_U_12
_atom_site_aniso_U_13
_atom_site_aniso_U_23
C1 0.0635(10) 0.0470(9) 0.0560(10) -0.0012(7) -0.0063(9) -0.0003(8)
C2 0.0525(9) 0.0453(8) 0.0513(9) 0.0006(6) -0.0031(7) 0.0005(7)
C3 0.0645(10) 0.0492(9) 0.0530(10) 0.0010(7) -0.0115(8) 0.0003(7)
C4 0.0764(12) 0.0471(10) 0.0605(12) -0.0004(8) -0.0141(10) -0.0053(8)
C5 0.0721(11) 0.0426(9) 0.0655(12) 0.0026(8) -0.0088(9) 0.0031(8)
C6 0.0717(11) 0.0550(10) 0.0567(11) 0.0026(8) -0.0150(9) 0.0046(8)
C7 0.0682(11) 0.0507(10) 0.0554(11) -0.0012(8) -0.0117(8) -0.0039(8)
N1 0.0733(10) 0.0393(7) 0.0630(10) 0.0023(6) -0.0098(7) -0.0005(6)
F1 0.1328(12) 0.0434(6) 0.0940(11) 0.0087(6) -0.0326(8) 0.0052(6)

loop_
_atom_type_symbol
_atom_type_description
_atom_type_scat_dispersion_real
_atom_type_scat_dispersion_imag
_atom_type_scat_source
C C 0.0033 0.0016 'International Tables Vol C Tables 4.2.6.8 and 6.1.1.4'
H H 0.0000 0.0000 'International Tables Vol C Tables 4.2.6.8 and 6.1.1.4'
N N 0.0061 0.0033 'International Tables Vol C Tables 4.2.6.8 and 6.1.1.4'
O O 0.0106 0.0060 'International Tables Vol C Tables 4.2.6.8 and 6.1.1.4'
F F 0.0171 0.0103 'International Tables Vol C Tables 4.2.6.8 and 6.1.1.4'

loop_
_geom_angle_atom_site_label_1
_geom_angle_atom_site_label_2
_geom_angle_atom_site_label_3
_geom_angle_site_symmetry_3
_geom_angle
N1 C1 C2 . 122.17(16)
N1 C1 H1 . 120.8(12)
C2 C1 H1 . 117.0(12)
C7 C2 C3 . 118.74(17)
C7 C2 C1 . 119.72(15)
C3 C2 C1 . 121.54(16)
C4 C3 C2 . 120.71(18)
C4 C3 H3 . 119.1(11)
C2 C3 H3 . 120.2(11)
C5 C4 C3 . 118.29(17)
C5 C4 H4 . 120.2(15)
C3 C4 H4 . 121.5(16)
F1 C5 C6 . 118.79(17)
F1 C5 C4 . 118.04(15)
C6 C5 C4 . 123.16(17)
C5 C6 C7 . 117.92(18)
C5 C6 H6 . 119.2(14)
C7 C6 H6 . 122.9(14)
C6 C7 C2 . 121.18(18)
C6 C7 H7 . 120.3(15)
C2 C7 H7 . 118.5(15)
C1 N1 N1 3_666 111.98(18)

loop_
_geom_bond_atom_site_label_1
_geom_bond_atom_site_label_2
_geom_bond_site_symmetry_2
_geom_bond_distance
C1 N1 . 1.266(2)
C1 C2 . 1.460(2)
C1 H1 . 1.04(2)
C2 C7 . 1.392(3)
C2 C3 . 1.393(3)
C3 C4 . 1.377(2)
C3 H3 . 0.96(2)
C4 C5 . 1.374(3)
C4 H4 . 0.94(3)
C5 F1 . 1.356(2)
C5 C6 . 1.368(3)
C6 C7 . 1.378(3)
C6 H6 . 0.93(3)
C7 H7 . 1.00(3)
N1 N1 3_666 1.410(3)

loop_
_geom_hbond_atom_site_label_D
_geom_hbond_atom_site_label_H
_geom_hbond_atom_site_label_A
_geom_hbond_site_symmetry_A
_geom_hbond_distance_DH
_geom_hbond_distance_HA
_geom_hbond_distance_DA
_geom_hbond_angle_DHA
C1 H1 F1 2_756 1.04(2) 2.52(2) 3.507(3) 159.360(10)
C4 H4 F1 3_656 0.94(2) 2.63(2) 3.518(3) 157.98(2)
C7 H7 F1 2_756 1.00(2) 2.79(3) 3.683(3) 149.43(2)

loop_
_geom_torsion_atom_site_label_1
_geom_torsion_atom_site_label_2
_geom_torsion_atom_site_label_3
_geom_torsion_atom_site_label_4
_geom_torsion_site_symmetry_4
_geom_torsion
N1 C1 C2 C7 . -176.97(19)
N1 C1 C2 C3 . 2.2(3)
C7 C2 C3 C4 . -0.3(3)
C1 C2 C3 C4 . -179.46(18)
C2 C3 C4 C5 . 0.6(3)
C3 C4 C5 F1 . 179.65(18)
C3 C4 C5 C6 . -0.4(3)
F1 C5 C6 C7 . 179.80(18)
C4 C5 C6 C7 . -0.2(3)
C5 C6 C7 C2 . 0.5(3)
C3 C2 C7 C6 . -0.2(3)
C1 C2 C7 C6 . 178.91(18)
C2 C1 N1 N1 3_666 179.84(17)
